data_4338643
loop_
_publ_author_name
'Panda, Tarun K.'
'Trambitas, Alexandra G.'
'Bannenberg, Thomas'
'Hrib, Cristian G.'
'Randoll, S\"oren'
'Jones, Peter G.'
'Tamm, Matthias'

_publ_section_title
;
 Imidazolin-2-iminato Complexes of Rare Earth Metals with Very Short
 Metal--Nitrogen Bonds: Experimental and Theoretical Studies
;
_journal_coden_ASTM INOCAJ
_journal_issue 12
_journal_name_full 'Inorganic chemistry'
_journal_page_first 5462
_journal_page_last 5472
_journal_paper_doi 10.1021/ic900503q
_journal_volume 48
_journal_year 2009
_chemical_formula_sum 'C43 H68 Cl3 Gd Li N3 O4'
_chemical_formula_weight 961.54
_space_group_IT_number 19
_symmetry_cell_setting orthorhombic
_symmetry_space_group_name_Hall 'P 2ac 2ab'
_symmetry_space_group_name_H-M 'P 21 21 21'
_atom_sites_solution_hydrogens geom
_atom_sites_solution_primary direct
_atom_sites_solution_secondary difmap
_audit_creation_method SHELXL-97
_cell_angle_alpha 90.00
_cell_angle_beta 90.00
_cell_angle_gamma 90.00
_cell_formula_units_Z 4
_cell_length_a 10.7373(8)
_cell_length_b 12.3656(9)
_cell_length_c 35.321(3)
_cell_measurement_reflns_used 9934
_cell_measurement_temperature 100(2)
_cell_measurement_theta_max 27.81
_cell_measurement_theta_min 2.22
_cell_volume 4689.7(6)
_computing_cell_refinement 'Bruker SAINT'
_computing_data_collection 'Bruker SMART'
_computing_data_reduction 'Bruker SAINT'
_computing_molecular_graphics 'Bruker SHELXTL'
_computing_publication_material 'Bruker SHELXTL'
_computing_structure_refinement 'Bruker SHELXTL'
_computing_structure_solution 'Bruker SHELXTL'
_diffrn_ambient_temperature 100(2)
_diffrn_measured_fraction_theta_full 0.999
_diffrn_measured_fraction_theta_max 0.995
_diffrn_measurement_device_type 'Bruker APEX2 CCD area detector'
_diffrn_measurement_method 'phi and omega scans'
_diffrn_radiation_monochromator graphite
_diffrn_radiation_source 'fine-focus sealed tube'
_diffrn_radiation_type MoK\a
_diffrn_radiation_wavelength 0.71073
_diffrn_reflns_av_R_equivalents 0.0669
_diffrn_reflns_av_sigmaI/netI 0.0530
_diffrn_reflns_limit_h_max 15
_diffrn_reflns_limit_h_min -15
_diffrn_reflns_limit_k_max 17
_diffrn_reflns_limit_k_min -17
_diffrn_reflns_limit_l_max 51
_diffrn_reflns_limit_l_min -50
_diffrn_reflns_number 120675
_diffrn_reflns_theta_full 30.00
_diffrn_reflns_theta_max 31.07
_diffrn_reflns_theta_min 2.31
_exptl_absorpt_coefficient_mu 1.626
_exptl_absorpt_correction_T_max 0.6867
_exptl_absorpt_correction_T_min 0.5986
_exptl_absorpt_correction_type multi-scan
_exptl_absorpt_process_details SADABS
_exptl_crystal_colour colourless
_exptl_crystal_density_diffrn 1.362
_exptl_crystal_density_method 'not measured'
_exptl_crystal_description irregular
_exptl_crystal_F_000 1988
_exptl_crystal_size_max 0.40
_exptl_crystal_size_mid 0.30
_exptl_crystal_size_min 0.25
_refine_diff_density_max 1.669
_refine_diff_density_min -2.228
_refine_diff_density_rms 0.110
_refine_ls_abs_structure_details 'Flack H D (1983), Acta Cryst. A39, 876-881'
_refine_ls_abs_structure_Flack 0.011(8)
_refine_ls_extinction_method none
_refine_ls_goodness_of_fit_ref 1.085
_refine_ls_hydrogen_treatment 'rigid methyls, others riding'
_refine_ls_matrix_type full
_refine_ls_number_parameters 498
_refine_ls_number_reflns 14965
_refine_ls_number_restraints 96
_refine_ls_restrained_S_all 1.086
_refine_ls_R_factor_all 0.0551
_refine_ls_R_factor_gt 0.0443
_refine_ls_shift/su_max 0.001
_refine_ls_shift/su_mean 0.000
_refine_ls_structure_factor_coef Fsqd
_refine_ls_weighting_details 'calc w=1/[\s^2^(Fo^2^)+(0.0396P)^2^+3.9718P] where P=(Fo^2^+2Fc^2^)/3'
_refine_ls_weighting_scheme calc
_refine_ls_wR_factor_gt 0.0911
_refine_ls_wR_factor_ref 0.0947
_reflns_number_gt 13202
_reflns_number_total 14965
_reflns_threshold_expression >2sigma(I)
_cod_data_source_file ic900503q_si_002.cif
_cod_data_source_block tkpa4a
_cod_depositor_comments
;
The following automatic conversions were performed:

'_symmetry_cell_setting' value 'Orthorhombic' changed to
'orthorhombic' according to
/usr/data/users/saulius/automatic-downloads/retrospective/ACS/lib/dictionaries/cif_core.dic
dictionary named 'cif_core.dic' version 2.4.2 from 2011-04-26.

Automatic conversion script
Id: cif_fix_values 2281 2013-09-26 08:29:07Z andrius 
;
_cod_database_code 4338643

loop_
_symmetry_equiv_pos_as_xyz
'x, y, z'
'-x+1/2, -y, z+1/2'
'-x, y+1/2, -z+1/2'
'x+1/2, -y+1/2, -z'

loop_
_atom_site_label
_atom_site_type_symbol
_atom_site_fract_x
_atom_site_fract_y
_atom_site_fract_z
_atom_site_U_iso_or_equiv
_atom_site_adp_type
_atom_site_occupancy
_atom_site_symmetry_multiplicity
_atom_site_calc_flag
_atom_site_refinement_flags
_atom_site_disorder_assembly
_atom_site_disorder_group
Gd Gd 0.047489(16) 0.444528(14) 0.151533(5) 0.02048(4) Uani 1 1 d . B .
Li Li 0.3405(8) 0.3543(6) 0.1873(3) 0.0399(18) Uani 1 1 d . . .
Cl1 Cl 0.29361(8) 0.44855(10) 0.13220(3) 0.0313(2) Uani 1 1 d . B .
Cl2 Cl 0.14434(10) 0.30663(9) 0.20882(3) 0.0345(2) Uani 1 1 d . B .
Cl3 Cl -0.17401(10) 0.39809(9) 0.17830(4) 0.0364(2) Uani 1 1 d . . .
O1 O 0.0347(3) 0.2796(2) 0.11616(8) 0.0285(6) Uani 1 1 d . . .
O2 O 0.0772(3) 0.5734(2) 0.20091(8) 0.0296(6) Uani 1 1 d . . .
N1 N 0.0025(3) 0.5569(3) 0.10700(8) 0.0218(6) Uani 1 1 d . . .
N2 N -0.0578(3) 0.6140(2) 0.04420(8) 0.0214(6) Uani 1 1 d . . .
N3 N -0.0062(3) 0.7417(2) 0.08449(9) 0.0213(6) Uani 1 1 d . . .
C1 C -0.0176(3) 0.6278(3) 0.08191(10) 0.0172(7) Uani 1 1 d . B .
C2 C -0.0648(4) 0.7136(3) 0.02565(11) 0.0293(9) Uani 1 1 d . B .
H2 H -0.0881 0.7245 0.0000 0.035 Uiso 1 1 calc R . .
C3 C -0.0333(4) 0.7909(3) 0.05016(11) 0.0284(8) Uani 1 1 d . B .
H3 H -0.0300 0.8662 0.0450 0.034 Uiso 1 1 calc R . .
C4 C -0.0743(3) 0.5118(3) 0.02640(10) 0.0188(7) Uani 1 1 d . B .
C5 C -0.1842(3) 0.4537(3) 0.03254(11) 0.0262(7) Uani 1 1 d . . .
C6 C -0.1983(4) 0.3562(4) 0.01278(15) 0.0390(11) Uani 1 1 d . B .
H6 H -0.2724 0.3153 0.0160 0.047 Uiso 1 1 calc R . .
C7 C -0.1077(5) 0.3186(4) -0.01104(14) 0.0392(11) Uani 1 1 d . . .
H7 H -0.1197 0.2525 -0.0243 0.047 Uiso 1 1 calc R B .
C8 C 0.0004(4) 0.3759(3) -0.01593(13) 0.0321(9) Uani 1 1 d . B .
H8 H 0.0628 0.3485 -0.0324 0.039 Uiso 1 1 calc R . .
C9 C 0.0210(3) 0.4738(3) 0.00284(10) 0.0222(7) Uani 1 1 d . . .
C10 C 0.1410(4) 0.5351(3) -0.00284(11) 0.0282(8) Uani 1 1 d . B .
H10 H 0.1268 0.6086 0.0082 0.034 Uiso 1 1 calc R . .
C11 C 0.1694(8) 0.5527(10) -0.04341(18) 0.126(5) Uani 1 1 d . . .
H11A H 0.2309 0.6107 -0.0459 0.190 Uiso 1 1 calc R B .
H11B H 0.0930 0.5730 -0.0568 0.190 Uiso 1 1 calc R . .
H11C H 0.2030 0.4859 -0.0543 0.190 Uiso 1 1 calc R . .
C12 C 0.2453(6) 0.4879(6) 0.0188(3) 0.093(3) Uani 1 1 d . . .
H12A H 0.2524 0.4108 0.0128 0.140 Uiso 1 1 calc R B .
H12B H 0.2298 0.4967 0.0459 0.140 Uiso 1 1 calc R . .
H12C H 0.3229 0.5248 0.0119 0.140 Uiso 1 1 calc R . .
C13 C -0.2848(4) 0.4986(4) 0.05761(14) 0.0403(11) Uani 1 1 d . B .
H13 H -0.2436 0.5449 0.0772 0.048 Uiso 1 1 calc R . .
C14 C -0.3723(5) 0.5693(6) 0.03559(18) 0.0660(18) Uani 1 1 d . . .
H14A H -0.3247 0.6255 0.0224 0.099 Uiso 1 1 calc R B .
H14B H -0.4317 0.6034 0.0530 0.099 Uiso 1 1 calc R . .
H14C H -0.4176 0.5254 0.0171 0.099 Uiso 1 1 calc R . .
C15 C -0.3581(6) 0.4119(6) 0.07831(19) 0.070(2) Uani 1 1 d . . .
H15A H -0.3981 0.3640 0.0599 0.105 Uiso 1 1 calc R B .
H15B H -0.4219 0.4460 0.0942 0.105 Uiso 1 1 calc R . .
H15C H -0.3015 0.3696 0.0943 0.105 Uiso 1 1 calc R . .
C16 C 0.0331(4) 0.7991(3) 0.11732(10) 0.0223(7) Uani 1 1 d . B .
C17 C -0.0531(4) 0.8188(3) 0.14629(10) 0.0253(7) Uani 1 1 d . . .
C18 C -0.0124(4) 0.8809(3) 0.17695(13) 0.0317(9) Uani 1 1 d . B .
H18 H -0.0681 0.8945 0.1973 0.038 Uiso 1 1 calc R . .
C19 C 0.1061(4) 0.9230(3) 0.17842(13) 0.0315(9) Uani 1 1 d . . .
H19 H 0.1307 0.9662 0.1994 0.038 Uiso 1 1 calc R B .
C20 C 0.1891(4) 0.9025(3) 0.14965(15) 0.0326(9) Uani 1 1 d . B .
H20 H 0.2705 0.9325 0.1508 0.039 Uiso 1 1 calc R . .
C21 C 0.1552(4) 0.8380(3) 0.11868(11) 0.0258(8) Uani 1 1 d . . .
C22 C -0.1864(4) 0.7794(4) 0.14416(13) 0.0349(10) Uani 1 1 d . B .
H22 H -0.1968 0.7360 0.1205 0.042 Uiso 1 1 calc R . .
C23 C -0.2740(4) 0.8784(5) 0.14229(15) 0.0465(13) Uani 1 1 d . . .
H23A H -0.2716 0.9171 0.1665 0.070 Uiso 1 1 calc R B .
H23B H -0.3593 0.8541 0.1372 0.070 Uiso 1 1 calc R . .
H23C H -0.2467 0.9268 0.1220 0.070 Uiso 1 1 calc R . .
C24 C -0.2213(5) 0.7087(4) 0.17802(17) 0.0471(13) Uani 1 1 d . . .
H24A H -0.1674 0.6448 0.1786 0.071 Uiso 1 1 calc R B .
H24B H -0.3084 0.6860 0.1757 0.071 Uiso 1 1 calc R . .
H24C H -0.2104 0.7501 0.2014 0.071 Uiso 1 1 calc R . .
C25 C 0.2498(4) 0.8125(4) 0.08761(13) 0.0341(10) Uani 1 1 d . B .
H25 H 0.2086 0.7673 0.0678 0.041 Uiso 1 1 calc R . .
C26 C 0.2990(9) 0.9096(5) 0.0701(2) 0.101(3) Uani 1 1 d . . .
H26A H 0.2299 0.9561 0.0621 0.151 Uiso 1 1 calc R B .
H26B H 0.3493 0.8898 0.0480 0.151 Uiso 1 1 calc R . .
H26C H 0.3509 0.9486 0.0884 0.151 Uiso 1 1 calc R . .
C27 C 0.3581(8) 0.7487(7) 0.1047(2) 0.101(3) Uani 1 1 d . . .
H27A H 0.4246 0.7414 0.0859 0.152 Uiso 1 1 calc R B .
H27B H 0.3290 0.6768 0.1123 0.152 Uiso 1 1 calc R . .
H27C H 0.3901 0.7871 0.1270 0.152 Uiso 1 1 calc R . .
C28 C 0.0734(5) 0.2684(4) 0.07741(13) 0.0391(11) Uani 1 1 d . B .
H28A H 0.1619 0.2893 0.0745 0.047 Uiso 1 1 calc R . .
H28B H 0.0222 0.3150 0.0608 0.047 Uiso 1 1 calc R . .
C29 C 0.0554(8) 0.1511(4) 0.06741(17) 0.0636(17) Uani 1 1 d . . .
H29A H 0.0233 0.1432 0.0413 0.076 Uiso 1 1 calc R B .
H29B H 0.1346 0.1106 0.0697 0.076 Uiso 1 1 calc R . .
C30 C -0.0376(7) 0.1119(4) 0.09558(16) 0.0547(14) Uani 1 1 d . B .
H30A H -0.1236 0.1234 0.0863 0.066 Uiso 1 1 calc R . .
H30B H -0.0256 0.0339 0.1009 0.066 Uiso 1 1 calc R . .
C31 C -0.0134(5) 0.1778(3) 0.13005(14) 0.0385(11) Uani 1 1 d . B .
H31A H -0.0912 0.1891 0.1446 0.046 Uiso 1 1 calc R . .
H31B H 0.0483 0.1417 0.1466 0.046 Uiso 1 1 calc R . .
C32 C 0.1803(4) 0.6488(4) 0.20136(12) 0.0336(9) Uani 1 1 d . B .
H32A H 0.1665 0.7074 0.1827 0.040 Uiso 1 1 calc R . .
H32B H 0.2591 0.6114 0.1950 0.040 Uiso 1 1 calc R . .
C33 C 0.1862(6) 0.6942(4) 0.24084(14) 0.0530(15) Uani 1 1 d . . .
H33A H 0.1372 0.7618 0.2429 0.064 Uiso 1 1 calc R B .
H33B H 0.2732 0.7087 0.2486 0.064 Uiso 1 1 calc R . .
C34 C 0.1293(6) 0.6046(5) 0.26432(14) 0.0478(13) Uani 1 1 d . B .
H34A H 0.1911 0.5473 0.2698 0.057 Uiso 1 1 calc R . .
H34B H 0.0955 0.6328 0.2885 0.057 Uiso 1 1 calc R . .
C35 C 0.0280(4) 0.5637(4) 0.23930(11) 0.0383(10) Uani 1 1 d . B .
H35A H 0.0082 0.4874 0.2453 0.046 Uiso 1 1 calc R . .
H35B H -0.0483 0.6077 0.2423 0.046 Uiso 1 1 calc R . .
O3 O 0.4395(3) 0.4369(3) 0.22140(9) 0.0446(8) Uani 1 1 d DU A .
C40 C 0.4622(11) 0.3787(10) 0.2567(3) 0.049(3) Uiso 0.546(15) 1 d PDU A 1
H40A H 0.5105 0.3118 0.2521 0.058 Uiso 0.546(15) 1 calc PR A 1
H40B H 0.3828 0.3595 0.2693 0.058 Uiso 0.546(15) 1 calc PR A 1
C41 C 0.5353(12) 0.4571(10) 0.2803(3) 0.066(4) Uiso 0.546(15) 1 d PDU A 1
H41A H 0.4801 0.5103 0.2928 0.079 Uiso 0.546(15) 1 calc PR A 1
H41B H 0.5853 0.4192 0.2997 0.079 Uiso 0.546(15) 1 calc PR A 1
C42 C 0.6155(9) 0.5093(11) 0.2518(3) 0.048(3) Uiso 0.546(15) 1 d PDU A 1
H42A H 0.6901 0.4648 0.2464 0.058 Uiso 0.546(15) 1 calc PR A 1
H42B H 0.6424 0.5819 0.2603 0.058 Uiso 0.546(15) 1 calc PR A 1
C43 C 0.5329(12) 0.5170(10) 0.2177(4) 0.049(4) Uiso 0.546(15) 1 d PDU A 1
H43A H 0.4945 0.5897 0.2163 0.058 Uiso 0.546(15) 1 calc PR A 1
H43B H 0.5818 0.5047 0.1944 0.058 Uiso 0.546(15) 1 calc PR A 1
C40' C 0.4612(12) 0.4137(12) 0.2597(3) 0.048(3) Uiso 0.454(15) 1 d PDU A 2
H40C H 0.4477 0.3361 0.2651 0.058 Uiso 0.454(15) 1 calc PR A 2
H40D H 0.4064 0.4574 0.2763 0.058 Uiso 0.454(15) 1 calc PR A 2
C41' C 0.5973(11) 0.4447(11) 0.2648(4) 0.054(3) Uiso 0.454(15) 1 d PDU A 2
H41C H 0.6194 0.4516 0.2920 0.064 Uiso 0.454(15) 1 calc PR A 2
H41D H 0.6536 0.3919 0.2526 0.064 Uiso 0.454(15) 1 calc PR A 2
C42' C 0.6002(10) 0.5518(11) 0.2452(3) 0.038(3) Uiso 0.454(15) 1 d PDU A 2
H42C H 0.6861 0.5728 0.2382 0.046 Uiso 0.454(15) 1 calc PR A 2
H42D H 0.5626 0.6094 0.2609 0.046 Uiso 0.454(15) 1 calc PR A 2
C43' C 0.5223(10) 0.5282(9) 0.2108(3) 0.029(3) Uiso 0.454(15) 1 d PDU A 2
H43C H 0.4726 0.5924 0.2036 0.034 Uiso 0.454(15) 1 calc PR A 2
H43D H 0.5760 0.5079 0.1891 0.034 Uiso 0.454(15) 1 calc PR A 2
O4 O 0.4354(3) 0.2283(3) 0.17397(10) 0.0428(8) Uani 1 1 d DU B .
C44 C 0.5591(9) 0.2496(10) 0.1647(3) 0.037(3) Uiso 0.447(13) 1 d PDU B 1
H44A H 0.6150 0.2341 0.1864 0.044 Uiso 0.447(13) 1 calc PR B 1
H44B H 0.5702 0.3259 0.1569 0.044 Uiso 0.447(13) 1 calc PR B 1
C45 C 0.5838(12) 0.1723(12) 0.1318(4) 0.056(4) Uiso 0.447(13) 1 d PDU B 1
H45A H 0.6478 0.2005 0.1142 0.067 Uiso 0.447(13) 1 calc PR B 1
H45B H 0.6076 0.0991 0.1405 0.067 Uiso 0.447(13) 1 calc PR B 1
C46 C 0.4582(14) 0.1746(13) 0.1151(4) 0.069(4) Uiso 0.447(13) 1 d PDU B 1
H46A H 0.4470 0.1142 0.0970 0.083 Uiso 0.447(13) 1 calc PR B 1
H46B H 0.4435 0.2437 0.1017 0.083 Uiso 0.447(13) 1 calc PR B 1
C47 C 0.3700(10) 0.1630(9) 0.1487(4) 0.036(3) Uiso 0.447(13) 1 d PDU B 1
H47A H 0.2859 0.1917 0.1431 0.043 Uiso 0.447(13) 1 calc PR B 1
H47B H 0.3637 0.0873 0.1576 0.043 Uiso 0.447(13) 1 calc PR B 1
C44' C 0.5661(10) 0.2288(12) 0.1727(4) 0.069(4) Uiso 0.553(13) 1 d PDU B 2
H44C H 0.5989 0.2096 0.1980 0.083 Uiso 0.553(13) 1 calc PR B 2
H44D H 0.5952 0.3027 0.1666 0.083 Uiso 0.553(13) 1 calc PR B 2
C45' C 0.6165(11) 0.1534(9) 0.1448(4) 0.059(3) Uiso 0.553(13) 1 d PDU B 2
H45C H 0.6771 0.1035 0.1566 0.071 Uiso 0.553(13) 1 calc PR B 2
H45D H 0.6582 0.1928 0.1239 0.071 Uiso 0.553(13) 1 calc PR B 2
C46' C 0.5042(10) 0.0927(10) 0.1304(4) 0.067(4) Uiso 0.553(13) 1 d PDU B 2
H46C H 0.5106 0.0790 0.1028 0.080 Uiso 0.553(13) 1 calc PR B 2
H46D H 0.4943 0.0228 0.1437 0.080 Uiso 0.553(13) 1 calc PR B 2
C47' C 0.3983(12) 0.1676(11) 0.1391(4) 0.059(3) Uiso 0.553(13) 1 d PDU B 2
H47C H 0.3841 0.2180 0.1178 0.071 Uiso 0.553(13) 1 calc PR B 2
H47D H 0.3209 0.1261 0.1437 0.071 Uiso 0.553(13) 1 calc PR B 2

loop_
_atom_site_aniso_label
_atom_site_aniso_U_11
_atom_site_aniso_U_22
_atom_site_aniso_U_33
_atom_site_aniso_U_23
_atom_site_aniso_U_13
_atom_site_aniso_U_12
Gd 0.02238(7) 0.01941(7) 0.01966(7) 0.00553(7) 0.00010(7) -0.00056(7)
Li 0.036(4) 0.036(4) 0.048(5) 0.011(4) -0.009(4) 0.000(3)
Cl1 0.0236(4) 0.0360(5) 0.0341(5) 0.0117(5) 0.0031(3) 0.0024(4)
Cl2 0.0337(5) 0.0374(5) 0.0325(6) 0.0179(4) -0.0040(4) 0.0005(4)
Cl3 0.0254(5) 0.0375(5) 0.0463(7) 0.0067(5) 0.0091(4) -0.0019(4)
O1 0.0395(16) 0.0162(11) 0.0299(15) 0.0044(10) 0.0039(13) -0.0042(13)
O2 0.0404(16) 0.0279(15) 0.0206(13) 0.0009(11) 0.0028(11) -0.0030(12)
N1 0.0254(13) 0.0199(13) 0.0200(14) -0.0003(14) 0.0012(11) 0.0019(14)
N2 0.0292(15) 0.0180(12) 0.0171(14) 0.0008(10) -0.0013(13) 0.0013(13)
N3 0.0340(16) 0.0150(13) 0.0149(15) -0.0014(11) 0.0013(12) 0.0005(12)
C1 0.0180(16) 0.0170(14) 0.0167(17) -0.0004(12) 0.0015(12) 0.0024(12)
C2 0.046(3) 0.0207(16) 0.0216(19) 0.0055(14) -0.0073(18) 0.0011(17)
C3 0.046(2) 0.0185(15) 0.0208(18) 0.0038(13) -0.0042(18) 0.0047(17)
C4 0.0244(18) 0.0189(14) 0.0132(16) 0.0016(12) -0.0042(13) -0.0014(13)
C5 0.0261(17) 0.0287(18) 0.0239(19) 0.0034(17) -0.0031(14) -0.0026(17)
C6 0.035(2) 0.033(2) 0.049(3) 0.002(2) -0.013(2) -0.0171(19)
C7 0.054(3) 0.025(2) 0.039(3) -0.0096(19) -0.010(2) -0.006(2)
C8 0.045(2) 0.0256(19) 0.025(2) -0.0058(16) -0.0004(17) 0.0038(18)
C9 0.0275(19) 0.0235(16) 0.0156(17) 0.0016(13) -0.0025(13) -0.0018(13)
C10 0.0284(18) 0.033(2) 0.0229(19) -0.0019(15) 0.0030(15) -0.0039(16)
C11 0.087(5) 0.250(13) 0.042(4) -0.004(6) 0.013(4) -0.108(8)
C12 0.042(3) 0.090(5) 0.147(8) 0.075(5) -0.044(4) -0.033(3)
C13 0.025(2) 0.057(3) 0.039(3) 0.005(2) 0.0036(18) 0.000(2)
C14 0.041(3) 0.088(5) 0.069(4) 0.007(4) 0.016(3) 0.030(3)
C15 0.045(3) 0.101(6) 0.065(4) 0.024(4) 0.020(3) -0.008(3)
C16 0.0309(19) 0.0167(14) 0.0194(17) -0.0023(12) -0.0014(15) 0.0017(15)
C17 0.0248(15) 0.0274(16) 0.0237(19) -0.0048(14) 0.0009(17) 0.0026(16)
C18 0.037(2) 0.031(2) 0.027(2) -0.0077(17) 0.0075(17) 0.0008(17)
C19 0.039(2) 0.028(2) 0.027(2) -0.0115(16) -0.0040(17) -0.0009(17)
C20 0.0308(19) 0.0316(18) 0.035(2) -0.006(2) -0.002(2) -0.0043(15)
C21 0.033(2) 0.0218(17) 0.023(2) -0.0044(15) 0.0028(16) 0.0018(16)
C22 0.0240(18) 0.052(3) 0.029(3) -0.0122(19) 0.0065(16) -0.0040(18)
C23 0.029(2) 0.070(4) 0.041(3) 0.011(3) 0.0006(19) 0.003(2)
C24 0.033(2) 0.040(3) 0.069(4) 0.010(3) 0.001(2) -0.009(2)
C25 0.031(2) 0.037(2) 0.034(2) -0.0110(19) 0.0083(18) -0.0039(18)
C26 0.161(8) 0.043(3) 0.098(6) -0.001(4) 0.101(6) -0.010(4)
C27 0.092(5) 0.103(6) 0.109(6) 0.044(5) 0.070(5) 0.062(5)
C28 0.056(3) 0.030(2) 0.031(2) 0.0034(17) 0.006(2) -0.001(2)
C29 0.106(5) 0.031(2) 0.055(3) -0.005(2) 0.021(4) 0.007(3)
C30 0.073(4) 0.034(2) 0.057(3) -0.013(2) 0.017(3) -0.013(3)
C31 0.049(3) 0.0195(17) 0.047(3) 0.0059(18) 0.007(2) -0.0064(18)
C32 0.045(2) 0.031(2) 0.024(2) 0.0004(17) 0.0028(18) -0.0088(19)
C33 0.082(4) 0.049(3) 0.028(3) -0.003(2) -0.005(3) -0.023(3)
C34 0.067(3) 0.054(3) 0.022(2) 0.004(2) -0.003(2) -0.013(3)
C35 0.050(3) 0.044(2) 0.0216(19) 0.0020(19) 0.0055(17) -0.003(2)
O3 0.0405(17) 0.059(2) 0.0342(16) 0.0074(16) -0.0101(14) -0.0201(19)
O4 0.0336(17) 0.0346(15) 0.060(2) 0.0032(15) -0.0131(16) -0.0009(14)

loop_
_atom_type_symbol
_atom_type_description
_atom_type_scat_dispersion_real
_atom_type_scat_dispersion_imag
_atom_type_scat_source
C C 0.0033 0.0016 'International Tables Vol C Tables 4.2.6.8 and 6.1.1.4'
H H 0.0000 0.0000 'International Tables Vol C Tables 4.2.6.8 and 6.1.1.4'
N N 0.0061 0.0033 'International Tables Vol C Tables 4.2.6.8 and 6.1.1.4'
O O 0.0106 0.0060 'International Tables Vol C Tables 4.2.6.8 and 6.1.1.4'
Cl Cl 0.1484 0.1585 'International Tables Vol C Tables 4.2.6.8 and 6.1.1.4'
Gd Gd -0.1653 3.9035 'International Tables Vol C Tables 4.2.6.8 and 6.1.1.4'
Li Li -0.0003 0.0001 'International Tables Vol C Tables 4.2.6.8 and 6.1.1.4'

loop_
_geom_angle_atom_site_label_1
_geom_angle_atom_site_label_2
_geom_angle_atom_site_label_3
_geom_angle
N1 Gd O2 97.66(11)
N1 Gd O1 98.94(11)
O2 Gd O1 163.38(9)
N1 Gd Cl3 101.61(8)
O2 Gd Cl3 90.22(7)
O1 Gd Cl3 87.12(8)
N1 Gd Cl1 91.29(8)
O2 Gd Cl1 92.37(7)
O1 Gd Cl1 86.59(8)
Cl3 Gd Cl1 166.39(3)
N1 Gd Cl2 171.41(8)
O2 Gd Cl2 80.29(7)
O1 Gd Cl2 83.19(7)
Cl3 Gd Cl2 86.78(3)
Cl1 Gd Cl2 80.50(3)
N1 Gd Li 131.12(16)
O2 Gd Li 80.34(16)
O1 Gd Li 88.21(16)
Cl3 Gd Li 127.12(14)
Cl1 Gd Li 40.60(14)
Cl2 Gd Li 40.39(13)
O3 Li O4 107.1(4)
O3 Li Cl2 115.9(4)
O4 Li Cl2 110.9(4)
O3 Li Cl1 112.5(4)
O4 Li Cl1 108.5(4)
Cl2 Li Cl1 101.9(3)
O3 Li C47 135.3(4)
O4 Li C47 28.2(3)
Cl2 Li C47 92.8(4)
Cl1 Li C47 92.4(4)
O3 Li Gd 123.3(4)
O4 Li Gd 129.4(4)
Cl2 Li Gd 52.70(16)
Cl1 Li Gd 49.90(15)
C47 Li Gd 101.3(3)
Li Cl1 Gd 89.5(2)
Li Cl2 Gd 86.91(19)
C28 O1 C31 110.0(3)
C28 O1 Gd 124.2(2)
C31 O1 Gd 125.8(3)
C32 O2 C35 108.6(3)
C32 O2 Gd 122.7(2)
C35 O2 Gd 125.2(3)
C1 N1 Gd 175.5(3)
C2 N2 C1 110.6(3)
C2 N2 C4 124.7(3)
C1 N2 C4 124.2(3)
C3 N3 C1 111.2(3)
C3 N3 C16 123.8(3)
C1 N3 C16 125.0(3)
N1 C1 N2 129.0(3)
N1 C1 N3 129.0(3)
N2 C1 N3 102.0(3)
C3 C2 N2 108.3(3)
C2 C3 N3 107.9(3)
C5 C4 C9 122.5(3)
C5 C4 N2 119.5(3)
C9 C4 N2 118.0(3)
C4 C5 C6 117.1(4)
C4 C5 C13 120.5(4)
C6 C5 C13 122.3(4)
C7 C6 C5 121.5(4)
C6 C7 C8 120.2(4)
C7 C8 C9 121.4(4)
C8 C9 C4 117.2(3)
C8 C9 C10 120.4(4)
C4 C9 C10 122.4(3)
C12 C10 C11 113.7(6)
C12 C10 C9 112.4(4)
C11 C10 C9 112.2(4)
C14 C13 C5 111.1(4)
C14 C13 C15 109.7(5)
C5 C13 C15 113.3(5)
C21 C16 C17 122.3(3)
C21 C16 N3 118.5(3)
C17 C16 N3 119.1(4)
C18 C17 C16 117.0(4)
C18 C17 C22 120.8(3)
C16 C17 C22 122.1(3)
C19 C18 C17 121.8(4)
C20 C19 C18 120.1(4)
C19 C20 C21 120.8(4)
C16 C21 C20 117.8(4)
C16 C21 C25 121.9(3)
C20 C21 C25 120.3(4)
C17 C22 C24 112.2(4)
C17 C22 C23 108.8(4)
C24 C22 C23 109.7(4)
C26 C25 C21 112.2(4)
C26 C25 C27 108.6(6)
C21 C25 C27 109.1(4)
O1 C28 C29 106.2(4)
C30 C29 C28 104.1(4)
C31 C30 C29 104.5(5)
O1 C31 C30 105.2(4)
O2 C32 C33 106.4(4)
C32 C33 C34 102.6(4)
C35 C34 C33 102.6(4)
O2 C35 C34 105.0(4)
C40' O3 C43 96.6(7)
C40' O3 C40 17.8(7)
C43 O3 C40 107.8(7)
C40' O3 C43' 107.5(7)
C43 O3 C43' 11.7(6)
C40 O3 C43' 119.4(7)
C40' O3 Li 126.4(7)
C43 O3 Li 135.5(6)
C40 O3 Li 111.7(5)
C43' O3 Li 125.6(6)
O3 C40 C41 104.1(8)
C42 C41 C40 102.2(9)
C41 C42 C43 103.3(8)
O3 C43 C42 107.6(8)
O3 C40' C41' 102.9(9)
C42' C41' C40' 100.8(9)
C41' C42' C43' 101.1(9)
O3 C43' C42' 106.0(8)
C44 O4 C47 116.1(7)
C44 O4 C44' 16.0(9)
C47 O4 C44' 119.0(7)
C44 O4 C47' 99.0(7)
C47 O4 C47' 17.8(6)
C44' O4 C47' 104.0(7)
C44 O4 Li 114.2(6)
C47 O4 Li 111.1(6)
C44' O4 Li 122.3(6)
C47' O4 Li 117.9(6)
O4 C44 C45 103.0(8)
C46 C45 C44 97.7(10)
C45 C46 C47 104.9(10)
O4 C47 C46 97.5(8)
O4 C47 Li 40.7(4)
C46 C47 Li 112.1(8)
O4 C44' C45' 112.9(9)
C44' C45' C46' 104.4(9)
C47' C46' C45' 103.2(9)
O4 C47' C46' 106.1(8)

loop_
_geom_bond_atom_site_label_1
_geom_bond_atom_site_label_2
_geom_bond_distance
Gd N1 2.153(3)
Gd O2 2.384(3)
Gd O1 2.396(3)
Gd Cl3 2.6229(10)
Gd Cl1 2.7299(9)
Gd Cl2 2.8430(10)
Gd Li 3.569(8)
Li O3 1.904(9)
Li O4 1.921(9)
Li Cl2 2.316(8)
Li Cl1 2.323(8)
Li C47 2.749(14)
O1 C28 1.437(5)
O1 C31 1.447(5)
O2 C32 1.449(5)
O2 C35 1.460(5)
N1 C1 1.266(5)
N2 C2 1.397(4)
N2 C1 1.411(5)
N2 C4 1.423(4)
N3 C3 1.387(5)
N3 C1 1.416(4)
N3 C16 1.423(5)
C2 C3 1.333(5)
C4 C5 1.398(5)
C4 C9 1.400(5)
C5 C6 1.402(6)
C5 C13 1.503(6)
C6 C7 1.368(7)
C7 C8 1.371(7)
C8 C9 1.398(5)
C9 C10 1.509(5)
C10 C12 1.475(7)
C10 C11 1.481(7)
C13 C14 1.501(8)
C13 C15 1.518(8)
C16 C21 1.398(6)
C16 C17 1.401(5)
C17 C18 1.398(6)
C17 C22 1.513(6)
C18 C19 1.376(6)
C19 C20 1.375(6)
C20 C21 1.402(6)
C21 C25 1.529(6)
C22 C24 1.528(7)
C22 C23 1.546(7)
C25 C26 1.450(7)
C25 C27 1.529(9)
C28 C29 1.506(7)
C29 C30 1.490(8)
C30 C31 1.488(7)
C32 C33 1.504(7)
C33 C34 1.513(7)
C34 C35 1.490(7)
O3 C40' 1.401(10)
O3 C43 1.415(10)
O3 C40 1.460(10)
O3 C43' 1.486(9)
C40 C41 1.500(13)
C41 C42 1.474(13)
C42 C43 1.498(13)
C40' C41' 1.522(14)
C41' C42' 1.495(15)
C42' C43' 1.504(13)
O4 C44 1.393(10)
O4 C47 1.394(10)
O4 C44' 1.404(11)
O4 C47' 1.496(11)
C44 C45 1.530(13)
C45 C46 1.471(17)
C46 C47 1.524(16)
C44' C45' 1.461(13)
C45' C46' 1.508(15)
C46' C47' 1.498(15)

loop_
_geom_torsion_atom_site_label_1
_geom_torsion_atom_site_label_2
_geom_torsion_atom_site_label_3
_geom_torsion_atom_site_label_4
_geom_torsion
N1 Gd Li O3 79.1(5)
O2 Gd Li O3 -12.7(4)
O1 Gd Li O3 179.4(4)
Cl3 Gd Li O3 -95.6(4)
Cl1 Gd Li O3 92.6(4)
Cl2 Gd Li O3 -99.0(5)
N1 Gd Li O4 -94.6(5)
O2 Gd Li O4 173.7(5)
O1 Gd Li O4 5.8(5)
Cl3 Gd Li O4 90.8(5)
Cl1 Gd Li O4 -81.1(5)
Cl2 Gd Li O4 87.4(5)
N1 Gd Li Cl2 178.10(13)
O2 Gd Li Cl2 86.32(19)
O1 Gd Li Cl2 -81.58(18)
Cl3 Gd Li Cl2 3.4(3)
Cl1 Gd Li Cl2 -168.4(3)
N1 Gd Li Cl1 -13.5(3)
O2 Gd Li Cl1 -105.25(18)
O1 Gd Li Cl1 86.84(18)
Cl3 Gd Li Cl1 171.86(8)
Cl2 Gd Li Cl1 168.4(3)
N1 Gd Li C47 -97.0(4)
O2 Gd Li C47 171.2(4)
O1 Gd Li C47 3.3(3)
Cl3 Gd Li C47 88.3(4)
Cl1 Gd Li C47 -83.5(4)
Cl2 Gd Li C47 84.9(4)
O3 Li Cl1 Gd -115.3(4)
O4 Li Cl1 Gd 126.4(3)
Cl2 Li Cl1 Gd 9.4(3)
C47 Li Cl1 Gd 102.7(3)
N1 Gd Cl1 Li 169.9(2)
O2 Gd Cl1 Li 72.2(2)
O1 Gd Cl1 Li -91.2(2)
Cl3 Gd Cl1 Li -28.6(3)
Cl2 Gd Cl1 Li -7.6(2)
O3 Li Cl2 Gd 113.4(4)
O4 Li Cl2 Gd -124.3(4)
Cl1 Li Cl2 Gd -9.0(3)
C47 Li Cl2 Gd -102.0(3)
N1 Gd Cl2 Li -9.6(6)
O2 Gd Cl2 Li -86.5(2)
O1 Gd Cl2 Li 95.3(2)
Cl3 Gd Cl2 Li -177.3(2)
Cl1 Gd Cl2 Li 7.6(2)
N1 Gd O1 C28 36.5(3)
O2 Gd O1 C28 -141.1(4)
Cl3 Gd O1 C28 137.8(3)
Cl1 Gd O1 C28 -54.2(3)
Cl2 Gd O1 C28 -135.1(3)
Li Gd O1 C28 -94.9(4)
N1 Gd O1 C31 -142.8(3)
O2 Gd O1 C31 39.6(6)
Cl3 Gd O1 C31 -41.5(3)
Cl1 Gd O1 C31 126.4(3)
Cl2 Gd O1 C31 45.6(3)
Li Gd O1 C31 85.8(4)
N1 Gd O2 C32 -68.3(3)
O1 Gd O2 C32 109.3(4)
Cl3 Gd O2 C32 -170.0(3)
Cl1 Gd O2 C32 23.3(3)
Cl2 Gd O2 C32 103.3(3)
Li Gd O2 C32 62.3(3)
N1 Gd O2 C35 135.1(3)
O1 Gd O2 C35 -47.3(5)
Cl3 Gd O2 C35 33.4(3)
Cl1 Gd O2 C35 -133.3(3)
Cl2 Gd O2 C35 -53.3(3)
Li Gd O2 C35 -94.3(3)
O2 Gd N1 C1 38(3)
O1 Gd N1 C1 -141(3)
Cl3 Gd N1 C1 130(3)
Cl1 Gd N1 C1 -55(3)
Cl2 Gd N1 C1 -38(4)
Li Gd N1 C1 -46(3)
Gd N1 C1 N2 150(3)
Gd N1 C1 N3 -30(4)
C2 N2 C1 N1 -178.2(4)
C4 N2 C1 N1 -5.2(6)
C2 N2 C1 N3 2.1(4)
C4 N2 C1 N3 175.1(3)
C3 N3 C1 N1 178.2(4)
C16 N3 C1 N1 0.7(6)
C3 N3 C1 N2 -2.2(4)
C16 N3 C1 N2 -179.7(3)
C1 N2 C2 C3 -1.3(5)
C4 N2 C2 C3 -174.3(4)
N2 C2 C3 N3 -0.1(5)
C1 N3 C3 C2 1.5(5)
C16 N3 C3 C2 179.0(4)
C2 N2 C4 C5 -106.2(5)
C1 N2 C4 C5 81.8(5)
C2 N2 C4 C9 73.1(5)
C1 N2 C4 C9 -98.9(4)
C9 C4 C5 C6 -2.4(6)
N2 C4 C5 C6 176.8(3)
C9 C4 C5 C13 -179.0(4)
N2 C4 C5 C13 0.2(5)
C4 C5 C6 C7 0.9(6)
C13 C5 C6 C7 177.5(4)
C5 C6 C7 C8 0.5(7)
C6 C7 C8 C9 -0.4(7)
C7 C8 C9 C4 -1.0(6)
C7 C8 C9 C10 179.7(4)
C5 C4 C9 C8 2.5(5)
N2 C4 C9 C8 -176.8(3)
C5 C4 C9 C10 -178.2(3)
N2 C4 C9 C10 2.6(5)
C8 C9 C10 C12 -77.6(6)
C4 C9 C10 C12 103.0(6)
C8 C9 C10 C11 52.0(7)
C4 C9 C10 C11 -127.3(7)
C4 C5 C13 C14 87.6(5)
C6 C5 C13 C14 -88.8(6)
C4 C5 C13 C15 -148.4(4)
C6 C5 C13 C15 35.2(6)
C3 N3 C16 C21 -75.0(5)
C1 N3 C16 C21 102.2(4)
C3 N3 C16 C17 102.1(4)
C1 N3 C16 C17 -80.7(5)
C21 C16 C17 C18 0.7(6)
N3 C16 C17 C18 -176.3(3)
C21 C16 C17 C22 178.1(4)
N3 C16 C17 C22 1.1(5)
C16 C17 C18 C19 1.3(6)
C22 C17 C18 C19 -176.1(4)
C17 C18 C19 C20 -1.4(7)
C18 C19 C20 C21 -0.7(7)
C17 C16 C21 C20 -2.6(6)
N3 C16 C21 C20 174.4(3)
C17 C16 C21 C25 177.7(4)
N3 C16 C21 C25 -5.2(6)
C19 C20 C21 C16 2.6(6)
C19 C20 C21 C25 -177.8(4)
C18 C17 C22 C24 -59.1(5)
C16 C17 C22 C24 123.5(4)
C18 C17 C22 C23 62.4(5)
C16 C17 C22 C23 -114.9(4)
C16 C21 C25 C26 121.6(6)
C20 C21 C25 C26 -58.0(7)
C16 C21 C25 C27 -118.0(6)
C20 C21 C25 C27 62.4(6)
C31 O1 C28 C29 -3.5(6)
Gd O1 C28 C29 177.0(4)
O1 C28 C29 C30 21.7(7)
C28 C29 C30 C31 -31.2(7)
C28 O1 C31 C30 -16.1(5)
Gd O1 C31 C30 163.3(3)
C29 C30 C31 O1 29.4(6)
C35 O2 C32 C33 -5.3(5)
Gd O2 C32 C33 -165.3(3)
O2 C32 C33 C34 26.7(6)
C32 C33 C34 C35 -37.6(6)
C32 O2 C35 C34 -18.8(5)
Gd O2 C35 C34 140.5(3)
C33 C34 C35 O2 35.0(5)
O4 Li O3 C40' -75.5(9)
Cl2 Li O3 C40' 48.8(9)
Cl1 Li O3 C40' 165.4(8)
C47 Li O3 C40' -75.8(11)
Gd Li O3 C40' 109.6(8)
O4 Li O3 C43 86.6(10)
Cl2 Li O3 C43 -149.1(9)
Cl1 Li O3 C43 -32.5(11)
C47 Li O3 C43 86.3(11)
Gd Li O3 C43 -88.3(10)
O4 Li O3 C40 -64.1(7)
Cl2 Li O3 C40 60.2(7)
Cl1 Li O3 C40 176.8(6)
C47 Li O3 C40 -64.4(9)
Gd Li O3 C40 121.0(7)
O4 Li O3 C43' 94.9(8)
Cl2 Li O3 C43' -140.8(7)
Cl1 Li O3 C43' -24.2(9)
C47 Li O3 C43' 94.6(9)
Gd Li O3 C43' -80.0(8)
C40' O3 C40 C41 -29(2)
C43 O3 C40 C41 23.6(13)
C43' O3 C40 C41 22.0(13)
Li O3 C40 C41 -177.5(8)
O3 C40 C41 C42 -37.5(13)
C40 C41 C42 C43 36.6(14)
C40' O3 C43 C42 13.6(12)
C40 O3 C43 C42 -0.5(12)
C43' O3 C43 C42 173(6)
Li O3 C43 C42 -152.0(7)
C41 C42 C43 O3 -23.2(14)
C43 O3 C40' C41' -25.9(12)
C40 O3 C40' C41' 105(3)
C43' O3 C40' C41' -30.2(13)
Li O3 C40' C41' 141.6(8)
O3 C40' C41' C42' 45.8(13)
C40' C41' C42' C43' -42.1(12)
C40' O3 C43' C42' 3.6(12)
C43 O3 C43' C42' -18(4)
C40 O3 C43' C42' -10.8(12)
Li O3 C43' C42' -168.3(7)
C41' C42' C43' O3 24.9(11)
O3 Li O4 C44 -46.0(8)
Cl2 Li O4 C44 -173.2(6)
Cl1 Li O4 C44 75.7(7)
C47 Li O4 C44 133.6(9)
Gd Li O4 C44 128.5(7)
O3 Li O4 C47 -179.6(7)
Cl2 Li O4 C47 53.1(8)
Cl1 Li O4 C47 -57.9(7)
Gd Li O4 C47 -5.1(8)
O3 Li O4 C44' -30.3(10)
Cl2 Li O4 C44' -157.6(8)
Cl1 Li O4 C44' 91.3(9)
C47 Li O4 C44' 149.2(11)
Gd Li O4 C44' 144.1(9)
O3 Li O4 C47' -161.5(7)
Cl2 Li O4 C47' 71.2(8)
Cl1 Li O4 C47' -39.9(8)
C47 Li O4 C47' 18.1(8)
Gd Li O4 C47' 12.9(9)
C47 O4 C44 C45 -10.0(13)
C44' O4 C44 C45 95(3)
C47' O4 C44 C45 -15.1(12)
Li O4 C44 C45 -141.2(9)
O4 C44 C45 C46 33.3(13)
C44 C45 C46 C47 -45.2(13)
C44 O4 C47 C46 -17.3(12)
C44' O4 C47 C46 -35.0(13)
C47' O4 C47 C46 -1(3)
Li O4 C47 C46 115.4(8)
C44 O4 C47 Li -132.7(9)
C44' O4 C47 Li -150.4(11)
C47' O4 C47 Li -116(3)
C45 C46 C47 O4 39.4(12)
C45 C46 C47 Li 78.9(12)
O3 Li C47 O4 0.6(9)
Cl2 Li C47 O4 -131.5(7)
Cl1 Li C47 O4 126.4(7)
Gd Li C47 O4 176.0(7)
O3 Li C47 C46 -74.6(11)
O4 Li C47 C46 -75.2(9)
Cl2 Li C47 C46 153.3(8)
Cl1 Li C47 C46 51.2(8)
Gd Li C47 C46 100.8(8)
C44 O4 C44' C45' -86(3)
C47 O4 C44' C45' -2.7(16)
C47' O4 C44' C45' -12.9(14)
Li O4 C44' C45' -149.6(9)
O4 C44' C45' C46' -6.2(16)
C44' C45' C46' C47' 22.5(14)
C44 O4 C47' C46' 42.6(12)
C47 O4 C47' C46' -122(3)
C44' O4 C47' C46' 27.2(13)
Li O4 C47' C46' 166.2(8)
C45' C46' C47' O4 -30.8(13)
